data_2218322
loop_
_publ_author_name
'Lin, Jin-Ru'
'Huang, Ya-Xi'
'Wu, Yu-Huan'
'Zhou, Yan'

_publ_section_title
;
 Lithium diaquamagnesium <i>catena</i>-borodiphosphate(V) monohydrate,
 LiMg(H~2~O)~2~[BP~2~O~8~]&#x00B7;H~2~O, at 173 K
;
_journal_coeditor_code BR2074
_journal_issue 6
_journal_name_full 'Acta Crystallographica Section E'
_journal_page_first i39
_journal_page_last i40
_journal_paper_doi 10.1107/S160053680801516X
_journal_volume 64
_journal_year 2008
_chemical_formula_iupac 'Li Mg (H2 O)2 [B P2 O8], H2 O'
_chemical_formula_structural 'Li Mg (H2 O)2 (B P2 O8) (H2 O)'
_chemical_formula_sum 'B H6 Li Mg O11 P2'
_chemical_formula_weight 286.05
_chemical_name_systematic
;
Lithium diaquamagnesium catena-borodiphosphate(V) monohydrate
;
_space_group_IT_number 179
_symmetry_cell_setting hexagonal
_symmetry_space_group_name_Hall 'P 65 2 (0 0 1)'
_symmetry_space_group_name_H-M 'P 65 2 2'
_atom_sites_solution_hydrogens geom
_atom_sites_solution_primary direct
_atom_sites_solution_secondary difmap
_audit_creation_method SHELXL-97
_cell_angle_alpha 90.00
_cell_angle_beta 90.00
_cell_angle_gamma 120.00
_cell_formula_units_Z 6
_cell_length_a 9.41390(10)
_cell_length_b 9.41390(10)
_cell_length_c 15.7113(3)
_cell_measurement_reflns_used 3404
_cell_measurement_temperature 173(2)
_cell_measurement_theta_max 32.60
_cell_measurement_theta_min 2.81
_cell_volume 1205.82(3)
_computing_cell_refinement 'CrysAlis CCD (Oxford Diffraction, 2005)'
_computing_data_collection 'CrysAlis CCD (Oxford Diffraction, 2005)'
_computing_data_reduction 'CrysAlis RED (Oxford Diffraction, 2005)'
_computing_molecular_graphics 'DIAMOND (Brandenburg, 1997-2004) and ATOMS (Dowty, 2004)'
_computing_publication_material 'SHELXL97 (Sheldrick, 2008)'
_computing_structure_refinement 'SHELXL97 (Sheldrick, 2008)'
_computing_structure_solution 'SHELXS97 (Sheldrick, 2008)'
_diffrn_ambient_temperature 173(2)
_diffrn_measured_fraction_theta_full 0.927
_diffrn_measured_fraction_theta_max 1.000
_diffrn_measurement_device_type 'Oxford Diffraction CCD area-detector'
_diffrn_measurement_method '326 images,\D\w=1\%, Exp time: 40 s.'
_diffrn_radiation_monochromator graphite
_diffrn_radiation_source 'fine-focus sealed tube'
_diffrn_radiation_type MoK\a
_diffrn_radiation_wavelength 0.71073
_diffrn_reflns_av_R_equivalents 0.0332
_diffrn_reflns_av_sigmaI/netI 0.0563
_diffrn_reflns_limit_h_max 14
_diffrn_reflns_limit_h_min -7
_diffrn_reflns_limit_k_max 14
_diffrn_reflns_limit_k_min -13
_diffrn_reflns_limit_l_max 8
_diffrn_reflns_limit_l_min -22
_diffrn_reflns_number 3404
_diffrn_reflns_theta_full 32.60
_diffrn_reflns_theta_max 32.60
_diffrn_reflns_theta_min 2.81
_diffrn_standards_number 0
_exptl_absorpt_coefficient_mu 0.674
_exptl_absorpt_correction_T_max 0.9543
_exptl_absorpt_correction_T_min 0.8998
_exptl_absorpt_correction_type numerical
_exptl_absorpt_process_details '(CrysAlis RED; Oxford Diffraction, 2005)'
_exptl_crystal_colour colourless
_exptl_crystal_density_diffrn 2.364
_exptl_crystal_density_method 'not measured'
_exptl_crystal_description 'hexagonal bipyramidal'
_exptl_crystal_F_000 864
_exptl_crystal_size_max 0.16
_exptl_crystal_size_mid 0.07
_exptl_crystal_size_min 0.07
_refine_diff_density_max 0.737
_refine_diff_density_min -0.553
_refine_ls_abs_structure_details 'Flack (1983), 410 Friedel pairs'
_refine_ls_abs_structure_Flack -0.1(2)
_refine_ls_extinction_method none
_refine_ls_goodness_of_fit_ref 1.063
_refine_ls_hydrogen_treatment noref
_refine_ls_matrix_type full
_refine_ls_number_parameters 75
_refine_ls_number_reflns 1343
_refine_ls_number_restraints 0
_refine_ls_restrained_S_all 1.063
_refine_ls_R_factor_all 0.0466
_refine_ls_R_factor_gt 0.0366
_refine_ls_shift/su_max 0.000
_refine_ls_shift/su_mean 0.000
_refine_ls_structure_factor_coef Fsqd
_refine_ls_weighting_details 'calc w=1/[\s^2^(Fo^2^)+(0.0493P)^2^] where P=(Fo^2^+2Fc^2^)/3'
_refine_ls_weighting_scheme calc
_refine_ls_wR_factor_gt 0.0899
_refine_ls_wR_factor_ref 0.0920
_reflns_number_gt 1142
_reflns_number_total 1343
_reflns_threshold_expression I>2\s(I)
_cod_data_source_file br2074.cif
_cod_data_source_block I
_cod_database_code 2218322
_cod_database_fobs_code 2218322

loop_
_symmetry_equiv_pos_as_xyz
'x, y, z'
'-y, x-y, z+2/3'
'-x+y, -x, z+1/3'
'-x, -y, z+1/2'
'y, -x+y, z+1/6'
'x-y, x, z+5/6'
'y, x, -z+2/3'
'x-y, -y, -z'
'-x, -x+y, -z+1/3'
'-y, -x, -z+1/6'
'-x+y, y, -z+1/2'
'x, x-y, -z+5/6'

loop_
_atom_site_type_symbol
_atom_site_label
_atom_site_fract_x
_atom_site_fract_y
_atom_site_fract_z
_atom_site_U_iso_or_equiv
_atom_site_adp_type
_atom_site_calc_flag
_atom_site_refinement_flags
_atom_site_occupancy
P P1 0.61413(8) 0.82894(8) 0.08573(4) 0.00616(14) Uani d . 1
Mg Mg1 0.44657(8) 0.89313(15) 0.2500 0.0080(3) Uani d S 1
O O1 0.8112(2) 0.7888(2) -0.06431(11) 0.0096(4) Uani d . 1
O O2 0.7643(2) 1.1783(2) 0.01261(10) 0.0074(4) Uani d . 1
O O3 0.4841(2) 0.8559(2) 0.12481(11) 0.0113(4) Uani d . 1
O O4 0.6190(3) 0.6808(2) 0.11749(11) 0.0116(4) Uani d . 1
O O5 0.1958(3) 0.7110(3) 0.21628(13) 0.0168(5) Uani d . 1
B B1 0.8496(2) 1.1504(2) 0.0833 0.0082(7) Uani d S 1
O O6 0.8943(11) 0.8068(7) 0.2666(4) 0.0528(18) Uiso d P 0.50
Li Li1 0.2395(13) 0.7605(13) 0.0833 0.027(3) Uiso d SP 0.426(18)
Li Li2 0.893(3) 0.750(3) 0.3456(13) 0.027(3) Uiso d P 0.287(9)
H H1 0.1273 0.6655 0.2575 0.050 Uiso d . 1
H H2 0.1925 0.6306 0.1868 0.050 Uiso d . 1

loop_
_atom_site_aniso_label
_atom_site_aniso_U_11
_atom_site_aniso_U_22
_atom_site_aniso_U_33
_atom_site_aniso_U_12
_atom_site_aniso_U_13
_atom_site_aniso_U_23
P1 0.0073(3) 0.0063(3) 0.0050(2) 0.0035(2) 0.0006(2) -0.0002(2)
Mg1 0.0081(4) 0.0074(6) 0.0084(5) 0.0037(3) 0.0018(4) 0.000
O1 0.0103(9) 0.0091(9) 0.0108(8) 0.0060(8) -0.0029(7) -0.0014(7)
O2 0.0090(9) 0.0091(9) 0.0045(7) 0.0048(8) -0.0006(6) 0.0004(6)
O3 0.0124(9) 0.0166(11) 0.0067(8) 0.0087(8) 0.0006(7) -0.0030(7)
O4 0.0186(10) 0.0074(9) 0.0098(7) 0.0073(8) -0.0013(8) 0.0012(7)
O5 0.0132(11) 0.0124(10) 0.0160(9) -0.0002(9) 0.0040(8) -0.0044(8)
B1 0.0100(14) 0.0100(14) 0.0065(15) 0.0063(16) -0.0018(13) -0.0018(13)

loop_
_atom_type_symbol
_atom_type_description
_atom_type_scat_dispersion_real
_atom_type_scat_dispersion_imag
_atom_type_scat_source
Li Li -0.0003 0.0001 'International Tables Vol C Tables 4.2.6.8 and 6.1.1.4'
H H 0.0000 0.0000 'International Tables Vol C Tables 4.2.6.8 and 6.1.1.4'
B B 0.0013 0.0007 'International Tables Vol C Tables 4.2.6.8 and 6.1.1.4'
O O 0.0106 0.0060 'International Tables Vol C Tables 4.2.6.8 and 6.1.1.4'
Mg Mg 0.0486 0.0363 'International Tables Vol C Tables 4.2.6.8 and 6.1.1.4'
P P 0.1023 0.0942 'International Tables Vol C Tables 4.2.6.8 and 6.1.1.4'

loop_
_geom_angle_atom_site_label_1
_geom_angle_atom_site_label_2
_geom_angle_atom_site_label_3
_geom_angle_site_symmetry_1
_geom_angle_site_symmetry_3
_geom_angle
_geom_angle_publ_flag
O3 P1 O4 . . 115.28(12) no
O3 P1 O1 . 5_565 111.30(11) no
O4 P1 O1 . 5_565 105.63(11) no
O3 P1 O2 . 8_675 106.09(10) no
O4 P1 O2 . 8_675 111.75(10) no
O1 P1 O2 5_565 8_675 106.53(10) no
O3 P1 Li2 . 11_655 134.1(4) no
O1 P1 Li2 5_565 11_655 63.9(4) no
O2 P1 Li2 8_675 11_655 119.2(4) no
O4 Mg1 O4 5_565 9_665 95.33(13) no
O4 Mg1 O3 5_565 11 91.45(8) no
O4 Mg1 O3 9_665 11 99.96(8) no
O4 Mg1 O3 5_565 . 99.96(8) no
O4 Mg1 O3 9_665 . 91.45(8) no
O3 Mg1 O3 11 . 163.06(13) no
O4 Mg1 O5 5_565 . 178.78(8) no
O4 Mg1 O5 9_665 . 85.31(9) no
O3 Mg1 O5 11 . 87.42(8) no
O3 Mg1 O5 . . 81.04(8) no
O4 Mg1 O5 5_565 11 85.31(9) no
O4 Mg1 O5 9_665 11 178.78(8) no
O3 Mg1 O5 11 11 81.04(8) no
O3 Mg1 O5 . 11 87.42(8) no
O5 Mg1 O5 . 11 94.06(13) no
B1 O1 P1 6_654 6_654 128.00(16) yes
B1 O1 Li2 6_654 9_765 147.5(5) no
P1 O1 Li2 6_654 9_765 84.3(5) no
B1 O2 P1 . 8_675 130.40(17) yes
P1 O3 Mg1 . . 130.05(11) yes
P1 O3 Li1 . . 127.6(4) no
Mg1 O3 Li1 . . 97.1(2) no
P1 O4 Mg1 . 6_654 141.40(12) no
P1 O4 Li2 . 11_655 109.2(6) no
Mg1 O4 Li2 6_654 11_655 96.3(6) no
Li2 O5 Li1 6_554 . 69.3(8) no
Li2 O5 Mg1 6_554 . 91.8(6) no
Li1 O5 Mg1 . . 92.95(17) no
O1 B1 O1 8_675 5_565 102.5(3) no
O1 B1 O2 8_675 . 112.10(10) no
O1 B1 O2 5_565 . 114.14(10) no
O1 B1 O2 8_675 10_775 114.14(10) no
O1 B1 O2 5_565 10_775 112.10(10) no
O2 B1 O2 . 10_775 102.2(3) no
Li2 O6 Li2 . 11_655 144.4(15) no
Li2 O6 Li2 . 7 84.1(12) no
Li2 O6 Li2 11_655 7 116.4(10) no
Li2 O6 Li1 . 5 75.9(9) no
Li2 O6 Li1 11_655 5 69.1(7) no
Li2 O6 Li1 7 5 114.4(7) no
Li2 O6 Li2 . 6_654 117.5(12) no
Li2 O6 Li2 11_655 6_654 64.5(10) no
Li2 O6 Li2 7 6_654 142.5(11) no
Li1 O6 Li2 5 6_654 101.1(6) no
O3 Li1 O3 10_665 . 109.7(9) no
O3 Li1 O5 10_665 10_665 80.9(3) no
O3 Li1 O5 . 10_665 97.7(4) no
O3 Li1 O5 10_665 . 97.7(4) no
O3 Li1 O5 . . 80.9(3) no
O5 Li1 O5 10_665 . 177.4(11) no
O3 Li1 O6 10_665 6_554 125.3(5) no
O3 Li1 O6 . 6_554 124.4(5) no
O5 Li1 O6 10_665 6_554 98.0(6) no
O5 Li1 O6 . 6_554 84.6(5) no
O3 Li1 O6 10_665 9_665 124.4(5) no
O3 Li1 O6 . 9_665 125.3(5) no
O5 Li1 O6 10_665 9_665 84.6(5) no
O5 Li1 O6 . 9_665 98.0(6) no
O6 Li1 O6 6_554 9_665 13.5(4) no
O6 Li2 O6 . 11_655 10.0(7) no
O6 Li2 O4 . 11_655 121.6(14) no
O6 Li2 O4 11_655 11_655 112.3(11) no
O6 Li2 O6 . 7 92.9(11) no
O6 Li2 O6 11_655 7 102.9(10) no
O4 Li2 O6 11_655 7 134.3(10) no
O6 Li2 O5 . 5 121.0(13) no
O6 Li2 O5 11_655 5 119.2(11) no
O4 Li2 O5 11_655 5 86.5(8) no
O6 Li2 O5 7 5 101.1(9) no
O6 Li2 O6 . 5_565 102.1(12) no
O6 Li2 O6 11_655 5_565 112.0(10) no
O4 Li2 O6 11_655 5_565 125.2(9) no
O6 Li2 O6 7 5_565 9.6(4) no
O5 Li2 O6 5 5_565 98.5(8) no
O6 Li2 O1 . 9_765 99.7(11) no
O6 Li2 O1 11_655 9_765 98.7(9) no
O4 Li2 O1 11_655 9_765 60.6(6) no
O6 Li2 O1 7 9_765 86.7(7) no
O5 Li2 O1 5 9_765 137.7(9) no
O6 Li2 O1 5_565 9_765 82.4(6) no

loop_
_geom_bond_atom_site_label_1
_geom_bond_atom_site_label_2
_geom_bond_site_symmetry_2
_geom_bond_distance
_geom_bond_publ_flag
P1 O3 . 1.501(2) yes
P1 O4 . 1.5033(19) yes
P1 O1 5_565 1.558(2) yes
P1 O2 8_675 1.5632(17) yes
P1 Li2 11_655 2.94(2) no
Mg1 O4 5_565 2.042(2) yes
Mg1 O4 9_665 2.042(2) no
Mg1 O3 11 2.0590(17) yes
Mg1 O3 . 2.0590(17) no
Mg1 O5 . 2.179(2) yes
Mg1 O5 11 2.179(2) no
Mg1 Li2 6_554 3.07(2) no
Mg1 Li2 7 3.07(2) no
Mg1 Li1 3_565 3.128(4) no
Mg1 Li1 . 3.128(4) no
B1 O1 8_675 1.461(3) yes
B1 O1 5_565 1.461(3) no
B1 O2 10_775 1.469(3) yes
B1 O2 . 1.469(3) ?
O6 O6 11_655 0.549(14) no
Li1 O3 10_665 2.113(12) yes
Li1 O5 10_665 2.135(2) yes
Li1 O6 6_554 2.35(2) yes
Li1 O6 9_665 2.35(2) no
Li1 Li2 9_665 2.40(3) no
Li2 O6 11_655 1.82(2) yes
Li2 O4 11_655 2.08(2) yes
Li2 O6 7 2.08(2) yes
Li2 O5 5 2.10(2) yes
Li2 Li2 7 2.36(4) no
Li2 O6 5_565 2.48(2) no
Li2 O1 9_765 2.65(2) no

loop_
_geom_hbond_atom_site_label_D
_geom_hbond_atom_site_label_H
_geom_hbond_atom_site_label_A
_geom_hbond_site_symmetry_A
_geom_hbond_distance_DH
_geom_hbond_distance_HA
_geom_hbond_distance_DA
_geom_hbond_angle_DHA
_geom_hbond_publ_flag
O5 H1 O4 11 0.862 2.085 2.852(3) 147.93 yes
O5 H2 O2 5_455 0.875 1.979 2.779(3) 151.43 yes
O5 H2 O3 10_665 0.875 2.463 3.198(3) 141.96 yes
